data_2312031
loop_
_publ_author_name
'Beanland, R.'
'Smith, K.'
'Van\<ek, P.'
'Zhang, H.'
'Hubert, A.'
'Evans, K.'
'R\"omer, R. A.'
'Kamba, S.'

_publ_section_title
;
 A new electron diffraction approach for structure refinement applied to
 Ca~3~Mn~2~O~7~
;
_journal_issue 3
_journal_name_full 'Acta Crystallographica Section A'
_journal_page_first 196
_journal_page_last 207
_journal_paper_doi 10.1107/S2053273321001546
_journal_volume 77
_journal_year 2021
_chemical_formula_moiety 'Ca3 Mn2 O7'
_chemical_formula_sum 'Ca3 Mn2 O7'
_space_group_IT_number 36
_space_group_name_Hall 'C 2c -2'
_space_group_name_H-M_alt 'C m c 21'
_symmetry_cell_setting orthorhombic
_symmetry_Int_Tables_number 36
_symmetry_space_group_name_H-M 'C m c 21'
_cell_angle_alpha 90.00
_cell_angle_beta 90.00
_cell_angle_gamma 90.00
_cell_formula_units_Z 4
_cell_length_a 19.435
_cell_length_b 5.258
_cell_length_c 5.247
_cell_volume 536.187
_diffrn_ambient_temperature 373
_cod_data_source_file lu5005sup1.cif
_cod_data_source_block 373K
_cod_original_cell_volume 536.19
_cod_database_code 2312031

loop_
_symmetry_equiv_pos_site_id
_symmetry_equiv_pos_as_xyz
1 x,-y,z+1/2
2 -x,-y,z+1/2
3 -x,y,z
4 x,y,z
5 x+1/2,-y+1/2,z+1/2
6 -x+1/2,-y+1/2,z+1/2
7 -x+1/2,y+1/2,z
8 x+1/2,y+1/2,z

loop_
_atom_site_label
_atom_site_type_symbol
_atom_site_symmetry_multiplicity
_atom_site_Wyckoff_symbol
_atom_site_fract_x
_atom_site_fract_y
_atom_site_fract_z
_atom_site_B_iso_or_equiv
_atom_site_occupancy
Ca1 Ca 4 a 0.0000 0.2675(7) 0.7425(6) 0.91(2) 1.0
Ca2 Ca 8 b 0.1863(1) 0.2679(5) 0.7522(4) 0.793(12) 1.0
Mn1 Mn 8 b 0.0979(1) 0.2500(20) 0.2480(5) 0.52(2) 1.0
O1 O 4 a 0.0000 0.2954(11) 0.2524(10) 2.26(7) 1.0
O2 O 8 b 0.1026(2) 0.5292(11) 0.0240(11) 1.45(6) 1.0
O3 O 8 b 0.0912(2) 0.0280(10) 0.9659(11) 1.54(6) 1.0
O4 O 8 b 0.1967(1) 0.2043(6) 0.2440(7) 1.84(4) 1.0
